data_4335936
loop_
_publ_author_name
'Filippo Monti'
'Florian Kessler'
'Manuel Delgado'
'Julien Frey'
'Federico Bazzanini'
'Gianluca Accorsi'
'Nicola Armaroli'
'Henk J. Bolink'
'Enrique Ort\'i'
'Rosario Scopelliti'
'Md. Khaja Nazeeruddin'
'Etienne Baranoff'

_publ_section_title
;
 Charged Bis-Cyclometalated Iridium(III) Complexes with Carbene-Based
 Ancillary Ligands
;
_journal_name_full 'Inorganic Chemistry'
_journal_page_first 10292
_journal_page_last 10305
_journal_paper_doi 10.1021/ic400600d
_journal_volume 52
_journal_year 2013
_chemical_formula_moiety 'C31 H21 F4 Ir N5, C3 H6 O, F6 P'
_chemical_formula_sum 'C34 H27 F10 Ir N5 O P'
_chemical_formula_weight 934.78
_chemical_name_systematic
; 
 ? 
;
_space_group_IT_number 14
_symmetry_cell_setting monoclinic
_symmetry_space_group_name_Hall '-P 2ybc'
_symmetry_space_group_name_H-M 'P 1 21/c 1'
_atom_sites_solution_hydrogens geom
_atom_sites_solution_primary direct
_atom_sites_solution_secondary difmap
_audit_creation_method SHELXL-97
_cell_angle_alpha 90.00
_cell_angle_beta 107.276(11)
_cell_angle_gamma 90.00
_cell_formula_units_Z 4
_cell_length_a 14.8273(15)
_cell_length_b 25.074(3)
_cell_length_c 9.2908(11)
_cell_measurement_reflns_used 387
_cell_measurement_temperature 100(2)
_cell_measurement_theta_max 22
_cell_measurement_theta_min 3
_cell_volume 3298.3(7)
_computing_cell_refinement 'Dirax/lsq (Duisenberg & Schreurs, 1989-2000)'
_computing_data_collection 'Collect (Bruker AXS BV, 1997-2004)'
_computing_data_reduction 'EvalCCD (Duisenberg & Schreurs, 1990-2000)'
_computing_molecular_graphics 'Bruker SHELXTL'
_computing_publication_material 'Bruker SHELXTL'
_computing_structure_refinement 'SHELXL-97 (Sheldrick, 1997)'
_computing_structure_solution 'SHELXS-97 (Sheldrick, 1990)'
_diffrn_ambient_temperature 100(2)
_diffrn_measured_fraction_theta_full 0.988
_diffrn_measured_fraction_theta_max 0.988
_diffrn_measurement_device_type 'Bruker APEX II CCD'
_diffrn_measurement_method 'phi and omega scans'
_diffrn_radiation_monochromator graphite
_diffrn_radiation_source 'fine-focus sealed tube'
_diffrn_radiation_type MoK\a
_diffrn_radiation_wavelength 0.71073
_diffrn_reflns_av_R_equivalents 0.0883
_diffrn_reflns_av_sigmaI/netI 0.0605
_diffrn_reflns_limit_h_max 19
_diffrn_reflns_limit_h_min -19
_diffrn_reflns_limit_k_max 32
_diffrn_reflns_limit_k_min -32
_diffrn_reflns_limit_l_max 12
_diffrn_reflns_limit_l_min -11
_diffrn_reflns_number 40109
_diffrn_reflns_theta_full 27.55
_diffrn_reflns_theta_max 27.55
_diffrn_reflns_theta_min 3.16
_exptl_absorpt_coefficient_mu 4.192
_exptl_absorpt_correction_T_max 0.7456
_exptl_absorpt_correction_T_min 0.5102
_exptl_absorpt_correction_type multi-scan
_exptl_absorpt_process_details 'SADABS 2008, Bruker AXS, 2008'
_exptl_crystal_colour colourless
_exptl_crystal_density_diffrn 1.882
_exptl_crystal_description prismatic
_exptl_crystal_F_000 1824
_exptl_crystal_size_max 0.50
_exptl_crystal_size_mid 0.19
_exptl_crystal_size_min 0.19
_refine_diff_density_max 1.869
_refine_diff_density_min -1.868
_refine_diff_density_rms 0.163
_refine_ls_extinction_method none
_refine_ls_goodness_of_fit_ref 1.072
_refine_ls_hydrogen_treatment constr
_refine_ls_matrix_type full
_refine_ls_number_parameters 478
_refine_ls_number_reflns 7525
_refine_ls_number_restraints 0
_refine_ls_restrained_S_all 1.072
_refine_ls_R_factor_all 0.0588
_refine_ls_R_factor_gt 0.0407
_refine_ls_shift/su_max 0.000
_refine_ls_shift/su_mean 0.000
_refine_ls_structure_factor_coef Fsqd
_refine_ls_weighting_details 'calc w=1/[\s^2^(Fo^2^)+(0.0302P)^2^+7.2257P] where P=(Fo^2^+2Fc^2^)/3'
_refine_ls_weighting_scheme calc
_refine_ls_wR_factor_gt 0.0817
_refine_ls_wR_factor_ref 0.0893
_reflns_number_gt 6021
_reflns_number_total 7525
_reflns_threshold_expression >2sigma(I)
_cod_data_source_file ic400600d_si_006.cif
_cod_data_source_block fk94
_cod_original_cell_volume 3298.4(6)
_cod_original_sg_symbol_H-M 'P 21/c'
_cod_database_code 4335936

loop_
_symmetry_equiv_pos_as_xyz
'x, y, z'
'-x, y+1/2, -z+1/2'
'-x, -y, -z'
'x, -y-1/2, z-1/2'

loop_
_atom_site_label
_atom_site_type_symbol
_atom_site_fract_x
_atom_site_fract_y
_atom_site_fract_z
_atom_site_U_iso_or_equiv
_atom_site_adp_type
_atom_site_occupancy
_atom_site_symmetry_multiplicity
_atom_site_calc_flag
_atom_site_refinement_flags
_atom_site_disorder_assembly
_atom_site_disorder_group
Ir1 Ir 0.198264(13) 0.091256(7) 0.38769(2) 0.01375(7) Uani 1 1 d . . .
F1 F -0.0467(2) 0.22564(13) 0.0384(4) 0.0335(8) Uani 1 1 d . . .
F2 F 0.1981(2) 0.17456(13) -0.1574(4) 0.0276(8) Uani 1 1 d . . .
F3 F -0.1115(2) -0.03354(12) 0.1597(4) 0.0237(7) Uani 1 1 d . . .
F4 F 0.1675(2) -0.08301(12) 0.0557(4) 0.0296(8) Uani 1 1 d . . .
N1 N 0.0810(3) 0.12748(15) 0.4200(5) 0.0147(9) Uani 1 1 d . . .
N2 N 0.3000(3) 0.05088(17) 0.3217(5) 0.0168(9) Uani 1 1 d . . .
N3 N 0.2544(3) 0.01293(18) 0.6754(5) 0.0229(10) Uani 1 1 d . . .
N4 N 0.3171(3) 0.09095(18) 0.7008(5) 0.0214(9) Uani 1 1 d . . .
N5 N 0.2877(3) 0.15442(18) 0.5133(5) 0.0196(9) Uani 1 1 d . . .
C1 C 0.0493(4) 0.1180(2) 0.5398(6) 0.0189(11) Uani 1 1 d . . .
H1 H 0.0892 0.0997 0.6243 0.023 Uiso 1 1 calc R . .
C2 C -0.0399(4) 0.1342(2) 0.5438(6) 0.0207(12) Uani 1 1 d . . .
H2 H -0.0601 0.1274 0.6300 0.025 Uiso 1 1 calc R . .
C3 C -0.0985(4) 0.1603(2) 0.4198(6) 0.0204(11) Uani 1 1 d . . .
H3 H -0.1604 0.1706 0.4184 0.025 Uiso 1 1 calc R . .
C4 C -0.0660(4) 0.1713(2) 0.2976(6) 0.0202(11) Uani 1 1 d . . .
H4 H -0.1057 0.1894 0.2124 0.024 Uiso 1 1 calc R . .
C5 C 0.0251(4) 0.15575(19) 0.2991(6) 0.0161(10) Uani 1 1 d . . .
C6 C 0.0680(4) 0.16318(19) 0.1773(6) 0.0180(11) Uani 1 1 d . . .
C7 C 0.0332(4) 0.1960(2) 0.0527(7) 0.0221(12) Uani 1 1 d . . .
C8 C 0.0743(4) 0.2008(2) -0.0618(6) 0.0223(12) Uani 1 1 d . . .
H8 H 0.0483 0.2227 -0.1474 0.027 Uiso 1 1 calc R . .
C9 C 0.1564(4) 0.1712(2) -0.0434(6) 0.0213(11) Uani 1 1 d . . .
C10 C 0.1957(4) 0.1388(2) 0.0762(6) 0.0188(11) Uani 1 1 d . . .
H10 H 0.2517 0.1194 0.0815 0.023 Uiso 1 1 calc R . .
C11 C 0.1527(3) 0.13415(19) 0.1923(6) 0.0149(10) Uani 1 1 d . . .
C12 C 0.1210(4) 0.02919(19) 0.2784(6) 0.0149(10) Uani 1 1 d . . .
C13 C 0.0251(4) 0.0193(2) 0.2598(6) 0.0174(11) Uani 1 1 d . . .
H13 H -0.0101 0.0426 0.3033 0.021 Uiso 1 1 calc R . .
C14 C -0.0173(3) -0.02434(19) 0.1779(6) 0.0165(11) Uani 1 1 d . . .
C15 C 0.0280(4) -0.0599(2) 0.1077(6) 0.0202(11) Uani 1 1 d . . .
H15 H -0.0037 -0.0893 0.0497 0.024 Uiso 1 1 calc R . .
C16 C 0.1225(4) -0.0495(2) 0.1284(6) 0.0189(11) Uani 1 1 d . . .
C17 C 0.1707(4) -0.0071(2) 0.2119(6) 0.0176(11) Uani 1 1 d . . .
C18 C 0.2717(4) 0.0046(2) 0.2425(6) 0.0174(11) Uani 1 1 d . . .
C19 C 0.3394(4) -0.0265(2) 0.2017(7) 0.0240(12) Uani 1 1 d . . .
H19 H 0.3208 -0.0589 0.1478 0.029 Uiso 1 1 calc R . .
C20 C 0.4321(4) -0.0104(2) 0.2393(7) 0.0304(14) Uani 1 1 d . . .
H20 H 0.4772 -0.0314 0.2105 0.036 Uiso 1 1 calc R . .
C21 C 0.4598(4) 0.0365(2) 0.3192(7) 0.0311(14) Uani 1 1 d . . .
H21 H 0.5238 0.0479 0.3462 0.037 Uiso 1 1 calc R . .
C22 C 0.3927(3) 0.0663(2) 0.3589(6) 0.0219(12) Uani 1 1 d . . .
H22 H 0.4112 0.0985 0.4136 0.026 Uiso 1 1 calc R . .
C23 C 0.2526(3) 0.05853(19) 0.5992(6) 0.0154(10) Uani 1 1 d . . .
C24 C 0.3159(4) 0.0166(2) 0.8222(6) 0.0225(12) Uani 1 1 d . . .
H24 H 0.3277 -0.0105 0.8967 0.027 Uiso 1 1 calc R . .
C25 C 0.3549(4) 0.0649(2) 0.8389(6) 0.0203(11) Uani 1 1 d . . .
H25 H 0.3993 0.0788 0.9267 0.024 Uiso 1 1 calc R . .
C26 C 0.3355(4) 0.1422(2) 0.6574(6) 0.0211(12) Uani 1 1 d . . .
C27 C 0.3987(4) 0.1774(2) 0.7516(7) 0.0249(12) Uani 1 1 d . . .
H27 H 0.4334 0.1673 0.8511 0.030 Uiso 1 1 calc R . .
C28 C 0.4097(4) 0.2274(2) 0.6970(7) 0.0288(13) Uani 1 1 d . . .
H28 H 0.4523 0.2521 0.7595 0.035 Uiso 1 1 calc R . .
C29 C 0.3587(4) 0.2418(2) 0.5507(7) 0.0282(13) Uani 1 1 d . . .
H29 H 0.3646 0.2763 0.5121 0.034 Uiso 1 1 calc R . .
C30 C 0.2996(4) 0.2042(2) 0.4649(7) 0.0260(13) Uani 1 1 d . . .
H30 H 0.2646 0.2137 0.3648 0.031 Uiso 1 1 calc R . .
C31 C 0.1972(4) -0.0334(2) 0.6155(7) 0.0253(13) Uani 1 1 d . . .
H31A H 0.1337 -0.0219 0.5569 0.038 Uiso 1 1 calc R . .
H31B H 0.1929 -0.0563 0.6988 0.038 Uiso 1 1 calc R . .
H31C H 0.2263 -0.0534 0.5502 0.038 Uiso 1 1 calc R . .
P1 P 0.60276(10) 0.15255(6) 1.13758(18) 0.0258(3) Uani 1 1 d . . .
F5 F 0.5785(3) 0.11215(15) 0.9970(4) 0.0410(9) Uani 1 1 d . . .
F6 F 0.7104(2) 0.15434(16) 1.1377(5) 0.0439(10) Uani 1 1 d . . .
F7 F 0.6259(3) 0.10260(15) 1.2500(5) 0.0438(10) Uani 1 1 d . . .
F8 F 0.6252(3) 0.19265(16) 1.2767(4) 0.0474(10) Uani 1 1 d . . .
F9 F 0.4930(2) 0.14991(14) 1.1338(4) 0.0349(8) Uani 1 1 d . . .
F10 F 0.5779(3) 0.20200(14) 1.0230(4) 0.0366(9) Uani 1 1 d . . .
O1 O 0.2436(3) -0.12238(16) 0.3824(5) 0.0329(10) Uani 1 1 d . A .
C32 C 0.2844(4) -0.1595(2) 0.3488(7) 0.0266(13) Uani 1 1 d . . .
C33 C 0.3891(4) -0.1605(3) 0.3719(8) 0.0413(17) Uani 1 1 d . A .
H33A H 0.4176 -0.1278 0.4235 0.062 Uiso 1 1 calc R . .
H33B H 0.4011 -0.1628 0.2739 0.062 Uiso 1 1 calc R . .
H33C H 0.4168 -0.1916 0.4333 0.062 Uiso 1 1 calc R . .
C34A C 0.2316(17) -0.2130(7) 0.310(2) 0.035(4) Uani 0.50 1 d P A 1
H34A H 0.2534 -0.2375 0.3952 0.052 Uiso 0.50 1 calc PR A 1
H34B H 0.2442 -0.2285 0.2209 0.052 Uiso 0.50 1 calc PR A 1
H34C H 0.1636 -0.2069 0.2885 0.052 Uiso 0.50 1 calc PR A 1
C34B C 0.232(2) -0.2026(10) 0.241(3) 0.078(9) Uani 0.50 1 d P A 2
H34D H 0.1648 -0.2018 0.2346 0.116 Uiso 0.50 1 calc PR A 2
H34E H 0.2583 -0.2376 0.2770 0.116 Uiso 0.50 1 calc PR A 2
H34F H 0.2388 -0.1961 0.1403 0.116 Uiso 0.50 1 calc PR A 2

loop_
_atom_site_aniso_label
_atom_site_aniso_U_11
_atom_site_aniso_U_22
_atom_site_aniso_U_33
_atom_site_aniso_U_23
_atom_site_aniso_U_13
_atom_site_aniso_U_12
Ir1 0.00973(9) 0.01530(10) 0.01697(11) 0.00042(9) 0.00512(7) -0.00017(8)
F1 0.0331(19) 0.0319(18) 0.041(2) 0.0152(16) 0.0189(17) 0.0202(16)
F2 0.0276(18) 0.0367(19) 0.0237(18) 0.0054(15) 0.0157(15) -0.0010(15)
F3 0.0131(14) 0.0304(17) 0.0270(18) -0.0017(14) 0.0053(14) -0.0076(13)
F4 0.0316(18) 0.0273(17) 0.032(2) -0.0089(15) 0.0133(16) 0.0033(15)
N1 0.015(2) 0.0129(19) 0.019(2) -0.0009(17) 0.0090(18) 0.0002(16)
N2 0.011(2) 0.023(2) 0.018(2) 0.0057(18) 0.0056(18) 0.0033(17)
N3 0.017(2) 0.027(2) 0.029(3) 0.003(2) 0.014(2) 0.0019(19)
N4 0.012(2) 0.031(2) 0.020(2) -0.004(2) 0.0033(18) 0.0040(19)
N5 0.014(2) 0.028(2) 0.017(2) -0.0035(19) 0.0052(19) 0.0005(19)
C1 0.018(3) 0.021(3) 0.020(3) -0.002(2) 0.009(2) -0.001(2)
C2 0.019(3) 0.023(3) 0.025(3) -0.003(2) 0.013(2) -0.002(2)
C3 0.015(2) 0.022(3) 0.024(3) 0.000(2) 0.005(2) 0.005(2)
C4 0.017(3) 0.019(3) 0.025(3) 0.002(2) 0.006(2) 0.000(2)
C5 0.015(2) 0.014(2) 0.019(3) -0.002(2) 0.004(2) -0.002(2)
C6 0.021(3) 0.014(2) 0.019(3) 0.000(2) 0.006(2) 0.001(2)
C7 0.019(3) 0.017(3) 0.031(3) 0.003(2) 0.007(2) 0.008(2)
C8 0.024(3) 0.022(3) 0.020(3) 0.007(2) 0.005(2) -0.002(2)
C9 0.022(3) 0.024(3) 0.021(3) -0.002(2) 0.011(2) -0.006(2)
C10 0.013(2) 0.020(3) 0.025(3) -0.002(2) 0.007(2) 0.001(2)
C11 0.014(2) 0.015(2) 0.016(3) 0.000(2) 0.005(2) -0.0021(19)
C12 0.018(2) 0.016(2) 0.010(3) -0.0009(19) 0.003(2) 0.000(2)
C13 0.017(3) 0.020(3) 0.016(3) 0.003(2) 0.007(2) 0.001(2)
C14 0.009(2) 0.017(2) 0.023(3) 0.003(2) 0.005(2) -0.0025(19)
C15 0.024(3) 0.018(3) 0.021(3) -0.001(2) 0.009(2) -0.004(2)
C16 0.023(3) 0.018(2) 0.018(3) -0.002(2) 0.009(2) -0.002(2)
C17 0.016(2) 0.020(3) 0.019(3) 0.003(2) 0.008(2) 0.000(2)
C18 0.016(2) 0.022(3) 0.017(3) 0.003(2) 0.007(2) 0.002(2)
C19 0.022(3) 0.026(3) 0.027(3) 0.001(2) 0.012(3) 0.004(2)
C20 0.023(3) 0.034(3) 0.042(4) 0.001(3) 0.022(3) 0.008(3)
C21 0.017(3) 0.041(3) 0.041(4) 0.006(3) 0.016(3) 0.005(3)
C22 0.010(2) 0.029(3) 0.028(3) 0.004(2) 0.007(2) 0.001(2)
C23 0.011(2) 0.020(3) 0.015(3) 0.003(2) 0.004(2) 0.005(2)
C24 0.018(3) 0.032(3) 0.018(3) 0.004(2) 0.005(2) 0.002(2)
C25 0.013(2) 0.031(3) 0.016(3) 0.001(2) 0.003(2) 0.010(2)
C26 0.014(2) 0.027(3) 0.026(3) -0.001(2) 0.013(2) 0.002(2)
C27 0.011(2) 0.034(3) 0.026(3) -0.008(3) 0.001(2) -0.001(2)
C28 0.021(3) 0.035(3) 0.032(4) -0.002(3) 0.010(3) -0.004(3)
C29 0.029(3) 0.027(3) 0.031(4) 0.004(3) 0.012(3) -0.006(3)
C30 0.020(3) 0.027(3) 0.033(4) -0.006(3) 0.011(3) -0.003(2)
C31 0.015(3) 0.027(3) 0.034(4) 0.000(3) 0.007(3) 0.000(2)
P1 0.0183(7) 0.0264(7) 0.0298(9) 0.0002(6) 0.0026(6) -0.0022(6)
F5 0.031(2) 0.039(2) 0.050(3) -0.0176(18) 0.0057(18) 0.0028(17)
F6 0.0164(17) 0.061(3) 0.052(3) 0.006(2) 0.0053(17) -0.0089(17)
F7 0.0301(19) 0.040(2) 0.057(3) 0.0161(19) 0.0059(19) -0.0023(17)
F8 0.056(3) 0.048(2) 0.032(2) -0.0122(19) 0.003(2) -0.009(2)
F9 0.0203(17) 0.037(2) 0.048(2) 0.0069(17) 0.0109(17) 0.0040(15)
F10 0.035(2) 0.0326(19) 0.036(2) 0.0071(16) 0.0006(17) -0.0069(16)
O1 0.033(2) 0.033(2) 0.039(3) 0.001(2) 0.019(2) 0.009(2)
C32 0.026(3) 0.026(3) 0.029(3) -0.001(3) 0.010(3) 0.003(2)
C33 0.026(3) 0.044(4) 0.058(5) 0.011(3) 0.019(3) 0.005(3)
C34A 0.028(8) 0.016(8) 0.057(13) -0.007(7) 0.006(10) 0.000(6)
C34B 0.046(12) 0.044(13) 0.12(3) 0.011(15) -0.012(17) 0.007(10)

loop_
_atom_type_symbol
_atom_type_description
_atom_type_scat_dispersion_real
_atom_type_scat_dispersion_imag
_atom_type_scat_source
C C 0.0033 0.0016 'International Tables Vol C Tables 4.2.6.8 and 6.1.1.4'
H H 0.0000 0.0000 'International Tables Vol C Tables 4.2.6.8 and 6.1.1.4'
N N 0.0061 0.0033 'International Tables Vol C Tables 4.2.6.8 and 6.1.1.4'
O O 0.0106 0.0060 'International Tables Vol C Tables 4.2.6.8 and 6.1.1.4'
F F 0.0171 0.0103 'International Tables Vol C Tables 4.2.6.8 and 6.1.1.4'
P P 0.1023 0.0942 'International Tables Vol C Tables 4.2.6.8 and 6.1.1.4'
Ir Ir -1.4442 7.9887 'International Tables Vol C Tables 4.2.6.8 and 6.1.1.4'

loop_
_geom_angle_atom_site_label_1
_geom_angle_atom_site_label_2
_geom_angle_atom_site_label_3
_geom_angle
C12 Ir1 C11 88.31(19)
C12 Ir1 N2 80.07(18)
C11 Ir1 N2 94.14(18)
C12 Ir1 C23 100.1(2)
C11 Ir1 C23 171.5(2)
N2 Ir1 C23 88.55(17)
C12 Ir1 N1 92.05(18)
C11 Ir1 N1 80.05(18)
N2 Ir1 N1 170.40(17)
C23 Ir1 N1 98.29(17)
C12 Ir1 N5 176.43(18)
C11 Ir1 N5 94.68(18)
N2 Ir1 N5 97.74(16)
C23 Ir1 N5 76.96(18)
N1 Ir1 N5 90.40(16)
C1 N1 C5 119.2(4)
C1 N1 Ir1 123.9(4)
C5 N1 Ir1 116.0(3)
C22 N2 C18 119.9(4)
C22 N2 Ir1 123.8(4)
C18 N2 Ir1 116.2(3)
C23 N3 C24 111.3(5)
C23 N3 C31 124.3(5)
C24 N3 C31 124.4(5)
C23 N4 C26 119.7(5)
C23 N4 C25 110.9(4)
C26 N4 C25 129.3(5)
C26 N5 C30 117.1(5)
C26 N5 Ir1 115.1(4)
C30 N5 Ir1 127.7(4)
N1 C1 C2 122.4(5)
N1 C1 H1 118.8
C2 C1 H1 118.8
C3 C2 C1 118.8(5)
C3 C2 H2 120.6
C1 C2 H2 120.6
C2 C3 C4 119.4(5)
C2 C3 H3 120.3
C4 C3 H3 120.3
C3 C4 C5 120.3(5)
C3 C4 H4 119.9
C5 C4 H4 119.9
N1 C5 C4 119.8(4)
N1 C5 C6 113.6(4)
C4 C5 C6 126.5(5)
C7 C6 C11 118.9(5)
C7 C6 C5 125.4(5)
C11 C6 C5 115.6(5)
F1 C7 C8 116.4(5)
F1 C7 C6 119.9(5)
C8 C7 C6 123.7(5)
C7 C8 C9 115.4(5)
C7 C8 H8 122.3
C9 C8 H8 122.3
C10 C9 F2 118.9(5)
C10 C9 C8 124.4(5)
F2 C9 C8 116.7(5)
C9 C10 C11 119.5(5)
C9 C10 H10 120.3
C11 C10 H10 120.3
C10 C11 C6 118.0(5)
C10 C11 Ir1 128.1(4)
C6 C11 Ir1 113.9(3)
C13 C12 C17 118.1(5)
C13 C12 Ir1 127.0(4)
C17 C12 Ir1 114.9(4)
C14 C13 C12 119.3(4)
C14 C13 H13 120.4
C12 C13 H13 120.4
C13 C14 F3 118.8(4)
C13 C14 C15 124.5(5)
F3 C14 C15 116.7(4)
C16 C15 C14 115.1(5)
C16 C15 H15 122.4
C14 C15 H15 122.4
F4 C16 C15 116.0(5)
F4 C16 C17 120.1(4)
C15 C16 C17 123.9(5)
C16 C17 C12 119.1(5)
C16 C17 C18 126.1(5)
C12 C17 C18 114.8(5)
N2 C18 C19 118.9(5)
N2 C18 C17 113.8(4)
C19 C18 C17 127.2(5)
C20 C19 C18 120.5(5)
C20 C19 H19 119.8
C18 C19 H19 119.8
C19 C20 C21 120.1(5)
C19 C20 H20 120.0
C21 C20 H20 120.0
C22 C21 C20 118.6(5)
C22 C21 H21 120.7
C20 C21 H21 120.7
N2 C22 C21 121.9(5)
N2 C22 H22 119.0
C21 C22 H22 119.0
N3 C23 N4 103.8(4)
N3 C23 Ir1 141.7(4)
N4 C23 Ir1 114.2(3)
C25 C24 N3 108.0(5)
C25 C24 H24 126.0
N3 C24 H24 126.0
C24 C25 N4 106.0(5)
C24 C25 H25 127.0
N4 C25 H25 127.0
N5 C26 C27 122.5(5)
N5 C26 N4 113.8(5)
C27 C26 N4 123.7(5)
C28 C27 C26 118.4(6)
C28 C27 H27 120.8
C26 C27 H27 120.8
C27 C28 C29 120.4(6)
C27 C28 H28 119.8
C29 C28 H28 119.8
C30 C29 C28 117.2(5)
C30 C29 H29 121.4
C28 C29 H29 121.4
N5 C30 C29 124.3(6)
N5 C30 H30 117.8
C29 C30 H30 117.8
N3 C31 H31A 109.5
N3 C31 H31B 109.5
H31A C31 H31B 109.5
N3 C31 H31C 109.5
H31A C31 H31C 109.5
H31B C31 H31C 109.5
F8 P1 F6 90.8(2)
F8 P1 F7 90.7(2)
F6 P1 F7 90.1(2)
F8 P1 F10 90.1(2)
F6 P1 F10 90.6(2)
F7 P1 F10 178.9(2)
F8 P1 F5 179.2(2)
F6 P1 F5 90.0(2)
F7 P1 F5 89.4(2)
F10 P1 F5 89.8(2)
F8 P1 F9 90.6(2)
F6 P1 F9 178.6(2)
F7 P1 F9 90.09(19)
F10 P1 F9 89.19(19)
F5 P1 F9 88.6(2)
O1 C32 C33 123.7(6)
O1 C32 C34B 121.5(12)
C33 C32 C34B 112.7(12)
O1 C32 C34A 118.4(9)
C33 C32 C34A 116.8(9)
C32 C33 H33A 109.5
C32 C33 H33B 109.5
H33A C33 H33B 109.5
C32 C33 H33C 109.5
H33A C33 H33C 109.5
H33B C33 H33C 109.5
C32 C34A H34A 109.5
C32 C34A H34B 109.5
H34A C34A H34B 109.5
C32 C34A H34C 109.5
H34A C34A H34C 109.5
H34B C34A H34C 109.5
C32 C34B H34D 109.5
C32 C34B H34E 109.5
H34D C34B H34E 109.5
C32 C34B H34F 109.5
H34D C34B H34F 109.5
H34E C34B H34F 109.5

loop_
_geom_bond_atom_site_label_1
_geom_bond_atom_site_label_2
_geom_bond_distance
Ir1 C12 2.019(5)
Ir1 C11 2.045(5)
Ir1 N2 2.056(4)
Ir1 C23 2.060(5)
Ir1 N1 2.061(4)
Ir1 N5 2.170(4)
F1 C7 1.371(6)
F2 C9 1.379(6)
F3 C14 1.376(5)
F4 C16 1.368(6)
N1 C1 1.352(6)
N1 C5 1.378(7)
N2 C22 1.369(6)
N2 C18 1.373(7)
N3 C23 1.341(6)
N3 C24 1.401(7)
N3 C31 1.449(7)
N4 C23 1.389(7)
N4 C26 1.398(7)
N4 C25 1.401(7)
N5 C26 1.350(7)
N5 C30 1.356(7)
C1 C2 1.394(7)
C1 H1 0.9500
C2 C3 1.385(8)
C2 H2 0.9500
C3 C4 1.387(7)
C3 H3 0.9500
C4 C5 1.403(7)
C4 H4 0.9500
C5 C6 1.466(7)
C6 C7 1.388(7)
C6 C11 1.422(7)
C7 C8 1.379(7)
C8 C9 1.393(7)
C8 H8 0.9500
C9 C10 1.360(8)
C10 C11 1.411(7)
C10 H10 0.9500
C12 C13 1.402(7)
C12 C17 1.423(7)
C13 C14 1.374(7)
C13 H13 0.9500
C14 C15 1.390(7)
C15 C16 1.381(7)
C15 H15 0.9500
C16 C17 1.384(7)
C17 C18 1.468(7)
C18 C19 1.408(7)
C19 C20 1.374(8)
C19 H19 0.9500
C20 C21 1.387(8)
C20 H20 0.9500
C21 C22 1.380(7)
C21 H21 0.9500
C22 H22 0.9500
C24 C25 1.329(8)
C24 H24 0.9500
C25 H25 0.9500
C26 C27 1.391(8)
C27 C28 1.380(8)
C27 H27 0.9500
C28 C29 1.393(8)
C28 H28 0.9500
C29 C30 1.370(8)
C29 H29 0.9500
C30 H30 0.9500
C31 H31A 0.9800
C31 H31B 0.9800
C31 H31C 0.9800
P1 F8 1.593(4)
P1 F6 1.597(4)
P1 F7 1.601(4)
P1 F10 1.604(4)
P1 F5 1.607(4)
P1 F9 1.618(3)
O1 C32 1.202(6)
C32 C33 1.502(8)
C32 C34B 1.52(3)
C32 C34A 1.54(2)
C33 H33A 0.9800
C33 H33B 0.9800
C33 H33C 0.9800
C34A H34A 0.9800
C34A H34B 0.9800
C34A H34C 0.9800
C34B H34D 0.9800
C34B H34E 0.9800
C34B H34F 0.9800

loop_
_geom_torsion_atom_site_label_1
_geom_torsion_atom_site_label_2
_geom_torsion_atom_site_label_3
_geom_torsion_atom_site_label_4
_geom_torsion
C12 Ir1 N1 C1 88.2(4)
C11 Ir1 N1 C1 176.1(4)
C23 Ir1 N1 C1 -12.3(4)
N5 Ir1 N1 C1 -89.2(4)
C12 Ir1 N1 C5 -80.8(4)
C11 Ir1 N1 C5 7.1(3)
C23 Ir1 N1 C5 178.7(3)
N5 Ir1 N1 C5 101.8(3)
C12 Ir1 N2 C22 -177.1(4)
C11 Ir1 N2 C22 95.3(4)
C23 Ir1 N2 C22 -76.6(4)
N5 Ir1 N2 C22 0.0(4)
C12 Ir1 N2 C18 -0.5(4)
C11 Ir1 N2 C18 -88.0(4)
C23 Ir1 N2 C18 100.0(4)
N5 Ir1 N2 C18 176.7(4)
C11 Ir1 N5 C26 -179.1(3)
N2 Ir1 N5 C26 -84.3(3)
C23 Ir1 N5 C26 2.4(3)
N1 Ir1 N5 C26 100.8(3)
C11 Ir1 N5 C30 2.0(4)
N2 Ir1 N5 C30 96.8(4)
C23 Ir1 N5 C30 -176.5(4)
N1 Ir1 N5 C30 -78.1(4)
C5 N1 C1 C2 2.4(7)
Ir1 N1 C1 C2 -166.3(4)
N1 C1 C2 C3 0.8(8)
C1 C2 C3 C4 -2.2(8)
C2 C3 C4 C5 0.5(8)
C1 N1 C5 C4 -4.1(7)
Ir1 N1 C5 C4 165.5(4)
C1 N1 C5 C6 180.0(4)
Ir1 N1 C5 C6 -10.5(5)
C3 C4 C5 N1 2.7(7)
C3 C4 C5 C6 178.1(5)
N1 C5 C6 C7 -170.7(5)
C4 C5 C6 C7 13.7(8)
N1 C5 C6 C11 8.6(6)
C4 C5 C6 C11 -167.0(5)
C11 C6 C7 F1 -177.9(5)
C5 C6 C7 F1 1.4(8)
C11 C6 C7 C8 2.5(8)
C5 C6 C7 C8 -178.1(5)
F1 C7 C8 C9 178.7(5)
C6 C7 C8 C9 -1.7(8)
C7 C8 C9 C10 0.7(8)
C7 C8 C9 F2 179.1(5)
F2 C9 C10 C11 -178.8(4)
C8 C9 C10 C11 -0.5(8)
C9 C10 C11 C6 1.2(7)
C9 C10 C11 Ir1 -177.4(4)
C7 C6 C11 C10 -2.2(7)
C5 C6 C11 C10 178.4(4)
C7 C6 C11 Ir1 176.6(4)
C5 C6 C11 Ir1 -2.8(6)
C12 Ir1 C11 C10 -91.1(5)
N2 Ir1 C11 C10 -11.2(5)
N1 Ir1 C11 C10 176.5(5)
N5 Ir1 C11 C10 87.0(5)
C12 Ir1 C11 C6 90.3(4)
N2 Ir1 C11 C6 170.2(4)
N1 Ir1 C11 C6 -2.1(4)
N5 Ir1 C11 C6 -91.7(4)
C11 Ir1 C12 C13 -86.1(5)
N2 Ir1 C12 C13 179.4(5)
C23 Ir1 C12 C13 92.7(5)
N1 Ir1 C12 C13 -6.1(5)
C11 Ir1 C12 C17 92.6(4)
N2 Ir1 C12 C17 -1.9(4)
C23 Ir1 C12 C17 -88.7(4)
N1 Ir1 C12 C17 172.5(4)
C17 C12 C13 C14 -0.5(7)
Ir1 C12 C13 C14 178.1(4)
C12 C13 C14 F3 -179.7(4)
C12 C13 C14 C15 -1.3(8)
C13 C14 C15 C16 1.6(8)
F3 C14 C15 C16 -179.9(4)
C14 C15 C16 F4 -177.7(4)
C14 C15 C16 C17 -0.1(8)
F4 C16 C17 C12 175.9(5)
C15 C16 C17 C12 -1.6(8)
F4 C16 C17 C18 -5.1(8)
C15 C16 C17 C18 177.4(5)
C13 C12 C17 C16 1.9(7)
Ir1 C12 C17 C16 -176.9(4)
C13 C12 C17 C18 -177.2(5)
Ir1 C12 C17 C18 4.0(6)
C22 N2 C18 C19 0.4(7)
Ir1 N2 C18 C19 -176.4(4)
C22 N2 C18 C17 179.5(5)
Ir1 N2 C18 C17 2.7(6)
C16 C17 C18 N2 176.6(5)
C12 C17 C18 N2 -4.3(7)
C16 C17 C18 C19 -4.4(9)
C12 C17 C18 C19 174.6(5)
N2 C18 C19 C20 -0.7(8)
C17 C18 C19 C20 -179.6(5)
C18 C19 C20 C21 0.6(9)
C19 C20 C21 C22 -0.3(9)
C18 N2 C22 C21 -0.1(8)
Ir1 N2 C22 C21 176.4(4)
C20 C21 C22 N2 0.0(9)
C24 N3 C23 N4 1.6(5)
C31 N3 C23 N4 179.4(4)
C24 N3 C23 Ir1 174.0(4)
C31 N3 C23 Ir1 -8.3(8)
C26 N4 C23 N3 178.4(4)
C25 N4 C23 N3 -1.8(5)
C26 N4 C23 Ir1 3.6(5)
C25 N4 C23 Ir1 -176.6(3)
C12 Ir1 C23 N3 3.1(6)
N2 Ir1 C23 N3 -76.6(6)
N1 Ir1 C23 N3 96.6(6)
N5 Ir1 C23 N3 -174.9(6)
C12 Ir1 C23 N4 174.9(3)
N2 Ir1 C23 N4 95.2(3)
N1 Ir1 C23 N4 -91.5(3)
N5 Ir1 C23 N4 -3.1(3)
C23 N3 C24 C25 -1.0(6)
C31 N3 C24 C25 -178.7(4)
N3 C24 C25 N4 -0.2(5)
C23 N4 C25 C24 1.2(5)
C26 N4 C25 C24 -179.0(5)
C30 N5 C26 C27 -3.6(7)
Ir1 N5 C26 C27 177.4(4)
C30 N5 C26 N4 177.8(4)
Ir1 N5 C26 N4 -1.2(5)
C23 N4 C26 N5 -1.5(6)
C25 N4 C26 N5 178.7(4)
C23 N4 C26 C27 179.8(4)
C25 N4 C26 C27 0.1(8)
N5 C26 C27 C28 2.7(8)
N4 C26 C27 C28 -178.8(5)
C26 C27 C28 C29 -0.2(8)
C27 C28 C29 C30 -1.1(8)
C26 N5 C30 C29 2.1(8)
Ir1 N5 C30 C29 -179.0(4)
C28 C29 C30 N5 0.2(8)
